data_7713497
loop_
_publ_author_name
'Kikuchi, Kazuma'
'Imoto, Hiroaki'
'Naka, Kensuke'

_publ_section_title
;
 Robust and highly emissive copper(I) halide 1D-coordination polymers with
 triphenylarsine and a series of bridging N-heteroaromatic co-ligands
;
_journal_name_full 'Dalton Transactions'
_journal_paper_doi 10.1039/D3DT00784G
_journal_year 2023
_chemical_formula_moiety 'C20 H17 As Cu I N, C2 H3 N'
_chemical_formula_sum 'C22 H20 As Cu I N2'
_chemical_formula_weight 577.76
_space_group_crystal_system monoclinic
_space_group_IT_number 14
_space_group_name_Hall '-P 2yn'
_space_group_name_H-M_alt 'P 1 21/n 1'
_atom_sites_solution_hydrogens geom
_atom_sites_solution_primary dual
_audit_creation_date 2023-04-28
_audit_creation_method
;
Olex2 1.5-ac5-024
(compiled 2022.04.12 svn.rca3783a0 for Rigaku Oxford Diffraction, GUI svn.r6498)
;
_audit_update_record
;
2023-05-31 deposited with the CCDC.	2023-07-18 downloaded from the CCDC.
;
_cell_angle_alpha 90
_cell_angle_beta 93.711(6)
_cell_angle_gamma 90
_cell_formula_units_Z 4
_cell_length_a 9.0254(6)
_cell_length_b 18.4740(11)
_cell_length_c 13.4547(8)
_cell_measurement_reflns_used 1484
_cell_measurement_temperature 298.15
_cell_measurement_theta_max 24.4780
_cell_measurement_theta_min 2.7910
_cell_volume 2238.7(2)
_computing_cell_refinement 'CrysAlisPro 1.171.42.84a (Rigaku OD, 2023)'
_computing_data_collection 'CrysAlisPro 1.171.42.84a (Rigaku OD, 2023)'
_computing_data_reduction 'CrysAlisPro 1.171.42.84a (Rigaku OD, 2023)'
_computing_molecular_graphics 'Olex2 1.5-ac5-024 (Dolomanov et al., 2009)'
_computing_publication_material 'Olex2 1.5-ac5-024 (Dolomanov et al., 2009)'
_computing_structure_refinement 'SHELXL 2018/3 (Sheldrick, 2015)'
_computing_structure_solution 'SHELXT  (Sheldrick, 2015)'
_diffrn_ambient_temperature 298.15
_diffrn_detector 'CCD plate'
_diffrn_measured_fraction_theta_full 1.000
_diffrn_measured_fraction_theta_max 0.999
_diffrn_measurement_details
;
List of Runs (angles in degrees, time in seconds):

  # Type    Start    End  Width  t~exp~   \w     \q     \k     \f   Frames
#--------------------------------------------------------------------------
  1  \w    -70.00 114.00   0.20    3.00    --   30.00  54.00 -30.00  920
  2  \w      2.00  35.00   0.20    3.00    --   30.00  54.00  90.00  165
;
_diffrn_measurement_device 'two-circle diffractometer'
_diffrn_measurement_device_type 'XtaLAB Mini (JP)'
_diffrn_measurement_method '\w scans'
_diffrn_orient_matrix_type 'CrysAlisPro convention (1999,Acta A55,543-557)'
_diffrn_orient_matrix_UB_11 -0.0560422000
_diffrn_orient_matrix_UB_12 -0.0080411000
_diffrn_orient_matrix_UB_13 -0.0376898000
_diffrn_orient_matrix_UB_21 0.0198159000
_diffrn_orient_matrix_UB_22 -0.0371690000
_diffrn_orient_matrix_UB_23 0.0028729000
_diffrn_orient_matrix_UB_31 -0.0516412000
_diffrn_orient_matrix_UB_32 -0.0053698000
_diffrn_orient_matrix_UB_33 0.0368917000
_diffrn_radiation_monochromator graphite
_diffrn_radiation_probe x-ray
_diffrn_radiation_type 'Mo K\a'
_diffrn_radiation_wavelength 0.71073
_diffrn_reflns_av_R_equivalents 0.0533
_diffrn_reflns_av_unetI/netI 0.0885
_diffrn_reflns_Laue_measured_fraction_full 1.000
_diffrn_reflns_Laue_measured_fraction_max 0.999
_diffrn_reflns_limit_h_max 10
_diffrn_reflns_limit_h_min -6
_diffrn_reflns_limit_k_max 22
_diffrn_reflns_limit_k_min -21
_diffrn_reflns_limit_l_max 16
_diffrn_reflns_limit_l_min -13
_diffrn_reflns_number 7872
_diffrn_reflns_point_group_measured_fraction_full 1.000
_diffrn_reflns_point_group_measured_fraction_max 0.999
_diffrn_reflns_theta_full 25.242
_diffrn_reflns_theta_max 25.348
_diffrn_reflns_theta_min 2.516
_diffrn_source 'fine-focus sealed X-ray tube'
_diffrn_source_type 'Rigaku (Mo) X-ray Source'
_exptl_absorpt_coefficient_mu 3.830
_exptl_absorpt_correction_T_max 1.00000
_exptl_absorpt_correction_T_min 0.65820
_exptl_absorpt_correction_type multi-scan
_exptl_absorpt_process_details
;
CrysAlisPro 1.171.42.84a (Rigaku Oxford Diffraction, 2023)
Empirical absorption correction using spherical harmonics,
implemented in SCALE3 ABSPACK scaling algorithm.
;
_exptl_crystal_colour yellow
_exptl_crystal_colour_primary yellow
_exptl_crystal_density_diffrn 1.714
_exptl_crystal_description plate
_exptl_crystal_F_000 1124
_exptl_crystal_size_max 0.227
_exptl_crystal_size_mid 0.154
_exptl_crystal_size_min 0.086
_refine_diff_density_max 1.102
_refine_diff_density_min -1.304
_refine_diff_density_rms 0.150
_refine_ls_extinction_method none
_refine_ls_goodness_of_fit_ref 1.012
_refine_ls_hydrogen_treatment constr
_refine_ls_matrix_type full
_refine_ls_number_parameters 273
_refine_ls_number_reflns 4088
_refine_ls_number_restraints 57
_refine_ls_restrained_S_all 1.006
_refine_ls_R_factor_all 0.1182
_refine_ls_R_factor_gt 0.0546
_refine_ls_shift/su_max 0.000
_refine_ls_shift/su_mean 0.000
_refine_ls_structure_factor_coef Fsqd
_refine_ls_weighting_details 'w=1/[\s^2^(Fo^2^)+(0.0490P)^2^] where P=(Fo^2^+2Fc^2^)/3'
_refine_ls_weighting_scheme calc
_refine_ls_wR_factor_gt 0.1181
_refine_ls_wR_factor_ref 0.1546
_reflns_Friedel_coverage 0.000
_reflns_number_gt 2135
_reflns_number_total 4088
_reflns_threshold_expression 'I > 2\s(I)'
_cod_data_source_file d3dt00784g2.cif
_cod_data_source_block '[Cu2I2(AsPh3)2(prz)]n_298K'
_cod_database_code 7713497
_shelx_shelxl_version_number 2018/3
_chemical_oxdiff_formula CHAsCuIN
_shelx_space_group_comment
;
The symmetry employed for this shelxl refinement is uniquely defined
by the following loop, which should always be used as a source of
symmetry information in preference to the above space-group names.
They are only intended as comments.
;
_shelx_estimated_absorpt_t_max 0.734
_shelx_estimated_absorpt_t_min 0.477
_olex2_refinement_description
;
1. Fixed Uiso
 At 1.2 times of:
  All C(H) groups
 At 1.5 times of:
  All C(H,H,H) groups
2. Restrained distances
 N2A-C21A \\sim N2B-C21B
 with sigma of 0.02
 C21A-C22A \\sim C21B-C22B
 with sigma of 0.02
 N2A-C22A \\sim N2B-C22B
 with sigma of 0.04
3. Uiso/Uaniso restraints and constraints
C22B \\sim C21A \\sim N2A: within 2A with sigma of 0.04 and sigma for terminal
atoms of 0.08 within 2A
C22A \\sim C21B \\sim N2B: within 2A with sigma of 0.04 and sigma for terminal
atoms of 0.08 within 2A
C22A \\sim C21A \\sim N2A: within 2A with sigma of 0.04 and sigma for terminal
atoms of 0.08 within 2A
C22B \\sim C21B \\sim N2B: within 2A with sigma of 0.04 and sigma for terminal
atoms of 0.08 within 2A
4. Rigid body (RIGU) restrains
 C21B, C22B, N2B
 with sigma for 1-2 distances of 0.004 and sigma for 1-3 distances of 0.004
 N2A, C21A, C22A
 with sigma for 1-2 distances of 0.004 and sigma for 1-3 distances of 0.004
 C22A, C21A, N2A
 with sigma for 1-2 distances of 0.004 and sigma for 1-3 distances of 0.004
5. Others
 Fixed Sof: N2A(0.5) C21A(0.5) C22A(0.5) H22A(0.5) H22B(0.5) H22C(0.5)
 C22B(0.5) H22D(0.5) H22E(0.5) H22F(0.5) N2B(0.5) C21B(0.5)
6.a Aromatic/amide H refined with riding coordinates:
 C2(H), C6(HA), C20(HB), C11(HC), C12(HD), C18(HE), C5(HF), C3(HG), C4(HH),
 C10(HI), C17(HJ), C8(HK), C14(HL), C15(HM), C16(HN), C9(HO), C19(HP)
6.b Idealised Me refined as rotating group:
 C22A(H22A,H22B,H22C), C22B(H22D,H22E,H22F)
;
_olex2_submission_special_instructions 'No special instructions were received'
_oxdiff_exptl_absorpt_empirical_details
;
Empirical correction (ABSPACK) includes:
- Absorption correction using spherical harmonics
- Frame scaling
;
_oxdiff_exptl_absorpt_empirical_full_max 2.096
_oxdiff_exptl_absorpt_empirical_full_min 0.527

loop_
_space_group_symop_operation_xyz
'x, y, z'
'-x+1/2, y+1/2, -z+1/2'
'-x, -y, -z'
'x-1/2, -y-1/2, z-1/2'

loop_
_atom_site_label
_atom_site_type_symbol
_atom_site_fract_x
_atom_site_fract_y
_atom_site_fract_z
_atom_site_U_iso_or_equiv
_atom_site_adp_type
_atom_site_occupancy
_atom_site_site_symmetry_order
_atom_site_calc_flag
_atom_site_refinement_flags_posn
_atom_site_refinement_flags_adp
_atom_site_refinement_flags_occupancy
_atom_site_disorder_assembly
_atom_site_disorder_group
I1 I 0.49086(7) 0.38100(3) 1.00466(5) 0.0577(2) Uani 1 1 d . . . . .
As1 As 0.40216(9) 0.49843(5) 0.75529(6) 0.0400(2) Uani 1 1 d . . . . .
Cu1 Cu 0.36561(12) 0.50043(6) 0.92866(8) 0.0518(3) Uani 1 1 d . . . . .
N1 N 0.1492(9) 0.5037(5) 0.9713(5) 0.061(2) Uani 1 1 d . . . . .
C13 C 0.6088(10) 0.5134(5) 0.7281(6) 0.047(2) Uani 1 1 d . . . . .
C7 C 0.3020(10) 0.5693(4) 0.6670(6) 0.051(2) Uani 1 1 d . . . . .
C2 C 0.2369(11) 0.3714(4) 0.6990(6) 0.054(2) Uani 1 1 d . . . . .
H H 0.178105 0.387483 0.748793 0.065 Uiso 1 1 calc R U . . .
C1 C 0.3620(10) 0.4097(4) 0.6809(6) 0.043(2) Uani 1 1 d . . . . .
C6 C 0.4500(10) 0.3832(5) 0.6089(6) 0.055(2) Uani 1 1 d . . . . .
HA H 0.536600 0.407540 0.595334 0.066 Uiso 1 1 calc R U . . .
C20 C 0.0723(11) 0.5632(5) 0.9739(7) 0.060(3) Uani 1 1 d . . . . .
HB H 0.115405 0.606651 0.956282 0.071 Uiso 1 1 calc R U . . .
C11 C 0.1763(11) 0.6066(5) 0.5133(7) 0.061(3) Uani 1 1 d . . . . .
HC H 0.141965 0.596120 0.448237 0.074 Uiso 1 1 calc R U . . .
C12 C 0.2510(11) 0.5540(5) 0.5704(6) 0.058(3) Uani 1 1 d . . . . .
HD H 0.266638 0.508422 0.543585 0.070 Uiso 1 1 calc R U . . .
C18 C 0.7156(11) 0.4723(6) 0.7767(7) 0.063(3) Uani 1 1 d . . . . .
HE H 0.688233 0.437847 0.822528 0.076 Uiso 1 1 calc R U . . .
C5 C 0.4107(12) 0.3209(5) 0.5568(7) 0.066(3) Uani 1 1 d . . . . .
HF H 0.470538 0.303443 0.508420 0.079 Uiso 1 1 calc R U . . .
C3 C 0.1944(11) 0.3102(5) 0.6464(8) 0.068(3) Uani 1 1 d . . . . .
HG H 0.106330 0.286716 0.658808 0.082 Uiso 1 1 calc R U . . .
C4 C 0.2814(13) 0.2846(5) 0.5771(8) 0.069(3) Uani 1 1 d . . . . .
HH H 0.254975 0.242394 0.542611 0.083 Uiso 1 1 calc R U . . .
C10 C 0.1529(12) 0.6726(5) 0.5511(7) 0.071(3) Uani 1 1 d . . . . .
HI H 0.103088 0.707488 0.511849 0.085 Uiso 1 1 calc R U . . .
C17 C 0.8647(11) 0.4807(6) 0.7594(8) 0.076(3) Uani 1 1 d . . . . .
HJ H 0.935511 0.451053 0.792127 0.092 Uiso 1 1 calc R U . . .
C8 C 0.2764(11) 0.6356(5) 0.7030(8) 0.068(3) Uani 1 1 d . . . . .
HK H 0.309867 0.646297 0.768152 0.082 Uiso 1 1 calc R U . . .
C14 C 0.6508(11) 0.5655(5) 0.6614(7) 0.067(3) Uani 1 1 d . . . . .
HL H 0.579397 0.594496 0.628160 0.080 Uiso 1 1 calc R U . . .
C15 C 0.8015(12) 0.5743(6) 0.6441(8) 0.081(3) Uani 1 1 d . . . . .
HM H 0.829545 0.608622 0.598439 0.097 Uiso 1 1 calc R U . . .
C16 C 0.9078(12) 0.5325(7) 0.6943(9) 0.087(4) Uani 1 1 d . . . . .
HN H 1.007798 0.539320 0.684127 0.104 Uiso 1 1 calc R U . . .
C9 C 0.2016(13) 0.6890(5) 0.6463(8) 0.084(4) Uani 1 1 d . . . . .
HO H 0.185469 0.734550 0.672792 0.101 Uiso 1 1 calc R U . . .
N2A N 0.427(6) 0.205(3) 0.355(4) 0.106(12) Uani 0.5 1 d D U P A 1
C19 C 0.0740(12) 0.4370(6) 0.9974(7) 0.068(3) Uani 1 1 d . . . . .
HP H 0.124811 0.393345 0.994905 0.081 Uiso 1 1 calc R U . . .
C21A C 0.331(6) 0.225(3) 0.305(5) 0.113(14) Uani 0.5 1 d D U P A 1
C22A C 0.183(4) 0.238(2) 0.256(3) 0.159(15) Uani 0.5 1 d D U P A 1
H22A H 0.159553 0.201026 0.208085 0.239 Uiso 0.5 1 calc R U P A 1
H22B H 0.182757 0.284474 0.223458 0.239 Uiso 0.5 1 calc R U P A 1
H22C H 0.110223 0.238367 0.305224 0.239 Uiso 0.5 1 calc R U P A 1
C22B C 0.233(4) 0.263(2) 0.206(3) 0.140(14) Uani 0.5 1 d D U P B 2
H22D H 0.198006 0.227568 0.157549 0.210 Uiso 0.5 1 calc R U P B 2
H22E H 0.288999 0.299261 0.174750 0.210 Uiso 0.5 1 calc R U P B 2
H22F H 0.149167 0.284709 0.235125 0.210 Uiso 0.5 1 calc R U P B 2
N2B N 0.417(7) 0.203(4) 0.335(5) 0.17(2) Uani 0.5 1 d D U P B 2
C21B C 0.327(6) 0.227(4) 0.285(5) 0.136(17) Uani 0.5 1 d D U P B 2

loop_
_atom_site_aniso_label
_atom_site_aniso_U_11
_atom_site_aniso_U_22
_atom_site_aniso_U_33
_atom_site_aniso_U_23
_atom_site_aniso_U_13
_atom_site_aniso_U_12
I1 0.0605(4) 0.0456(4) 0.0654(4) -0.0004(3) -0.0067(3) 0.0052(4)
As1 0.0351(5) 0.0447(5) 0.0405(5) -0.0006(4) 0.0032(4) 0.0014(4)
Cu1 0.0473(7) 0.0601(7) 0.0487(7) -0.0016(5) 0.0084(5) 0.0058(6)
N1 0.049(5) 0.081(6) 0.054(5) -0.020(4) -0.002(4) 0.004(5)
C13 0.040(5) 0.061(6) 0.041(5) -0.006(4) -0.001(4) 0.003(5)
C7 0.057(6) 0.044(6) 0.052(6) 0.004(4) 0.009(5) 0.004(5)
C2 0.070(7) 0.037(5) 0.055(6) -0.006(4) 0.001(5) 0.000(5)
C1 0.041(5) 0.031(5) 0.059(6) 0.003(4) 0.004(4) -0.001(4)
C6 0.042(5) 0.057(6) 0.067(6) -0.014(5) 0.016(5) -0.008(5)
C20 0.049(6) 0.047(6) 0.084(7) -0.006(5) 0.015(5) -0.003(5)
C11 0.057(6) 0.070(7) 0.057(6) 0.007(5) 0.001(5) 0.018(6)
C12 0.070(7) 0.058(6) 0.046(6) -0.004(4) 0.008(5) 0.015(6)
C18 0.052(6) 0.093(8) 0.045(6) 0.002(5) 0.004(5) 0.004(6)
C5 0.077(8) 0.064(7) 0.057(6) -0.015(5) 0.001(6) -0.002(6)
C3 0.056(7) 0.067(8) 0.081(8) 0.009(6) 0.003(6) -0.012(6)
C4 0.082(8) 0.044(6) 0.078(8) -0.001(5) -0.019(6) -0.014(6)
C10 0.081(8) 0.063(7) 0.069(7) 0.008(5) -0.001(6) 0.026(6)
C17 0.035(6) 0.127(10) 0.065(7) 0.002(6) -0.009(5) 0.008(6)
C8 0.077(8) 0.053(6) 0.072(7) 0.000(5) -0.012(6) 0.015(6)
C14 0.055(6) 0.068(7) 0.077(7) 0.012(5) 0.004(6) -0.015(6)
C15 0.054(7) 0.095(9) 0.096(9) 0.023(7) 0.025(7) -0.011(7)
C16 0.048(7) 0.136(11) 0.078(9) -0.011(7) 0.016(6) -0.019(8)
C9 0.120(11) 0.049(7) 0.080(8) -0.020(5) -0.026(8) 0.016(7)
N2A 0.12(2) 0.069(19) 0.13(3) -0.029(17) 0.033(19) 0.010(19)
C19 0.057(7) 0.058(7) 0.088(8) -0.015(5) 0.011(6) 0.007(6)
C21A 0.14(2) 0.07(2) 0.14(3) -0.05(2) 0.01(2) 0.01(2)
C22A 0.15(3) 0.15(3) 0.18(4) 0.00(3) -0.01(3) -0.01(3)
C22B 0.14(3) 0.16(3) 0.12(3) -0.04(2) 0.02(2) -0.08(2)
N2B 0.14(4) 0.23(5) 0.15(4) -0.01(3) 0.03(3) -0.05(3)
C21B 0.12(3) 0.15(3) 0.13(3) -0.03(3) 0.03(2) -0.08(3)

loop_
_atom_type_symbol
_atom_type_description
_atom_type_scat_dispersion_real
_atom_type_scat_dispersion_imag
_atom_type_scat_source
C C 0.0033 0.0016 'International Tables Vol C Tables 4.2.6.8 and 6.1.1.4'
H H 0.0000 0.0000 'International Tables Vol C Tables 4.2.6.8 and 6.1.1.4'
As As 0.0499 2.0058 'International Tables Vol C Tables 4.2.6.8 and 6.1.1.4'
Cu Cu 0.3201 1.2651 'International Tables Vol C Tables 4.2.6.8 and 6.1.1.4'
I I -0.4742 1.8119 'International Tables Vol C Tables 4.2.6.8 and 6.1.1.4'
N N 0.0061 0.0033 'International Tables Vol C Tables 4.2.6.8 and 6.1.1.4'

loop_
_exptl_crystal_face_index_h
_exptl_crystal_face_index_k
_exptl_crystal_face_index_l
_exptl_crystal_face_perp_dist
-1 2 1 0.0738
-1 -2 2 0.1005
1 -2 -1 0.0646
-1 -1 2 0.0894
9 5 -14 0.0489
8 -20 3 0.0696
-9 18 -1 0.0556
-4 13 -14 0.0175
4 -13 15 0.0671
-11 -7 -6 0.0714
9 6 12 0.0880
0 22 10 0.0948
0 -22 -10 0.0608

loop_
_geom_angle_atom_site_label_1
_geom_angle_atom_site_label_2
_geom_angle_atom_site_label_3
_geom_angle
_geom_angle_site_symmetry_1
_geom_angle_site_symmetry_3
_geom_angle_publ_flag
Cu1 I1 Cu1 68.45(4) . 3_667 ?
C13 As1 Cu1 112.2(2) . . ?
C13 As1 C7 101.7(4) . . ?
C7 As1 Cu1 119.9(3) . . ?
C1 As1 Cu1 119.0(2) . . ?
C1 As1 C13 99.9(4) . . ?
C1 As1 C7 100.9(4) . . ?
I1 Cu1 I1 111.55(4) . 3_667 ?
I1 Cu1 Cu1 55.51(4) 3_667 3_667 ?
I1 Cu1 Cu1 56.04(4) . 3_667 ?
As1 Cu1 I1 104.32(5) . 3_667 ?
As1 Cu1 I1 106.41(5) . . ?
As1 Cu1 Cu1 118.09(6) . 3_667 ?
N1 Cu1 I1 107.6(2) . . ?
N1 Cu1 I1 109.2(2) . 3_667 ?
N1 Cu1 As1 117.7(2) . . ?
N1 Cu1 Cu1 124.2(2) . 3_667 ?
C20 N1 Cu1 123.1(7) . . ?
C20 N1 C19 116.7(8) . . ?
C19 N1 Cu1 120.3(7) . . ?
C18 C13 As1 119.3(7) . . ?
C18 C13 C14 119.0(9) . . ?
C14 C13 As1 121.8(7) . . ?
C12 C7 As1 123.4(7) . . ?
C8 C7 As1 118.4(7) . . ?
C8 C7 C12 118.2(8) . . ?
C1 C2 C3 122.7(9) . . ?
C2 C1 As1 118.3(7) . . ?
C2 C1 C6 117.4(8) . . ?
C6 C1 As1 124.3(6) . . ?
C5 C6 C1 120.7(9) . . ?
N1 C20 C19 121.3(9) . 3_567 ?
C10 C11 C12 120.6(9) . . ?
C7 C12 C11 119.9(9) . . ?
C13 C18 C17 121.4(10) . . ?
C6 C5 C4 119.6(10) . . ?
C4 C3 C2 119.4(10) . . ?
C3 C4 C5 120.2(9) . . ?
C11 C10 C9 120.6(9) . . ?
C16 C17 C18 120.2(10) . . ?
C7 C8 C9 122.4(10) . . ?
C13 C14 C15 119.7(10) . . ?
C16 C15 C14 120.5(10) . . ?
C17 C16 C15 119.2(10) . . ?
C10 C9 C8 118.3(9) . . ?
C20 C19 N1 122.0(8) 3_567 . ?
N2A C21A C22A 165(7) . . ?
N2B C21B C22B 169(8) . . ?

loop_
_geom_bond_atom_site_label_1
_geom_bond_atom_site_label_2
_geom_bond_distance
_geom_bond_site_symmetry_2
_geom_bond_publ_flag
I1 Cu1 2.6535(12) . ?
I1 Cu1 2.6704(12) 3_667 ?
As1 Cu1 2.3772(13) . ?
As1 C13 1.943(9) . ?
As1 C7 1.950(8) . ?
As1 C1 1.943(8) . ?
Cu1 Cu1 2.995(2) 3_667 ?
Cu1 N1 2.072(8) . ?
N1 C20 1.302(10) . ?
N1 C19 1.460(11) . ?
C13 C18 1.361(12) . ?
C13 C14 1.386(11) . ?
C7 C12 1.379(11) . ?
C7 C8 1.343(11) . ?
C2 C1 1.367(12) . ?
C2 C3 1.375(12) . ?
C1 C6 1.382(11) . ?
C6 C5 1.381(11) . ?
C20 C19 1.399(13) 3_567 ?
C11 C12 1.387(11) . ?
C11 C10 1.343(11) . ?
C18 C17 1.389(13) . ?
C5 C4 1.389(13) . ?
C3 C4 1.344(13) . ?
C10 C9 1.361(12) . ?
C17 C16 1.372(14) . ?
C8 C9 1.394(12) . ?
C14 C15 1.404(13) . ?
C15 C16 1.373(14) . ?
N2A C21A 1.12(3) . ?
C21A C22A 1.47(3) . ?
C22B C21B 1.47(3) . ?
N2B C21B 1.12(3) . ?

loop_
_exptl_oxdiff_crystal_face_indexfrac_h
_exptl_oxdiff_crystal_face_indexfrac_k
_exptl_oxdiff_crystal_face_indexfrac_l
_exptl_oxdiff_crystal_face_x
_exptl_oxdiff_crystal_face_y
_exptl_oxdiff_crystal_face_z
-1.0001 1.9995 1.0000 0.0023 -0.0913 0.0778
-1.0000 -1.9998 1.9997 -0.0032 0.0603 0.1362
1.0001 -1.9995 -1.0000 -0.0023 0.0913 -0.0778
-1.0001 -0.9999 1.9998 -0.0113 0.0231 0.1308
8.5404 5.1466 -14.3424 0.0206 -0.0633 -0.9978
7.8792 -19.7047 3.0893 -0.3996 0.8974 -0.1871
-9.0535 18.1468 -0.5142 0.3808 -0.8554 0.3511
-4.4958 13.2019 -14.4388 0.6900 -0.6213 -0.3714
4.2894 -13.1759 14.6053 -0.6849 0.6167 0.3881
-11.4219 -6.5390 -5.8167 0.9119 -0.0000 0.4104
8.8300 5.6489 12.1793 -0.9993 0.0000 -0.0370
-0.0824 21.6952 10.4892 -0.5652 -0.7779 0.2747
0.0143 -21.7683 -10.4034 0.5663 0.7795 -0.2676
